data_7133024
loop_
_publ_author_name
'Su, Jian'
'Han, Xiao'
'Ke, Si-Wen'
'Zhou, Xiao-Cheng'
'Yuan, Shuai'
'Ding, Mengning'
'Zuo, Jing-Lin'

_publ_section_title
;
 Construction of a stable radical hydrogen-bonded metal-organic framework
 with functionalized tetrathiafulvalene linkers.
;
_journal_issue 45
_journal_name_full 'Chemical communications (Cambridge, England)'
_journal_page_first 5812
_journal_page_last 5815
_journal_paper_doi 10.1039/d4cc01152j
_journal_volume 60
_journal_year 2024
_chemical_formula_moiety 'C38 H32 Cd O11 S4, 4(H2 O) 0.5(N O3) C2 H6 O'
_chemical_formula_sum 'C40 H46 Cd N0.5 O17.5 S4'
_chemical_formula_weight 1054.46
_space_group_crystal_system monoclinic
_space_group_IT_number 14
_space_group_name_Hall '-P 2yn'
_space_group_name_H-M_alt 'P 1 21/n 1'
_atom_sites_solution_hydrogens mixed
_atom_sites_solution_primary iterative
_audit_creation_date 2024-05-07
_audit_creation_method
;
Olex2 1.5
(compiled 2021.10.07 svn.r9718050b for OlexSys, GUI svn.r6410)
;
_audit_update_record
;
2024-05-07 deposited with the CCDC.	2024-05-08 downloaded from the CCDC.
;
_cell_angle_alpha 90
_cell_angle_beta 97.000(7)
_cell_angle_gamma 90
_cell_formula_units_Z 4
_cell_length_a 10.722(3)
_cell_length_b 39.433(11)
_cell_length_c 14.317(4)
_cell_measurement_reflns_used 3775
_cell_measurement_temperature 173
_cell_measurement_theta_max 24.491
_cell_measurement_theta_min 2.305
_cell_volume 6008(3)
_computing_cell_refinement 'SAINT v8.37A (Bruker, 2015)'
_computing_data_collection 'Bruker SMART'
_computing_data_reduction 'SAINT v8.37A (Bruker, 2015)'
_computing_molecular_graphics 'Olex2 1.5 (Dolomanov et al., 2009)'
_computing_publication_material 'Olex2 1.5 (Dolomanov et al., 2009)'
_computing_structure_refinement 'XL  (Sheldrick, 2008)'
_computing_structure_solution 'olex2.solve 1.5 (Bourhis et al., 2015)'
_diffrn_ambient_temperature 173
_diffrn_measured_fraction_theta_full 0.975
_diffrn_measured_fraction_theta_max 0.975
_diffrn_measurement_device_type multi-scan
_diffrn_measurement_method 'phi and omega scans'
_diffrn_radiation_type MoK\a
_diffrn_radiation_wavelength 0.71073
_diffrn_reflns_av_R_equivalents 0.0570
_diffrn_reflns_av_unetI/netI 0.1064
_diffrn_reflns_Laue_measured_fraction_full 0.975
_diffrn_reflns_Laue_measured_fraction_max 0.975
_diffrn_reflns_limit_h_max 11
_diffrn_reflns_limit_h_min -10
_diffrn_reflns_limit_k_max 42
_diffrn_reflns_limit_k_min -42
_diffrn_reflns_limit_l_max 7
_diffrn_reflns_limit_l_min -15
_diffrn_reflns_number 14330
_diffrn_reflns_point_group_measured_fraction_full 0.975
_diffrn_reflns_point_group_measured_fraction_max 0.975
_diffrn_reflns_theta_full 22.722
_diffrn_reflns_theta_max 22.722
_diffrn_reflns_theta_min 2.111
_diffrn_source 'fine-focus sealed tube'
_diffrn_source_current 40.0
_diffrn_source_power 2.0
_diffrn_source_voltage 50.0
_exptl_absorpt_coefficient_mu 0.558
_exptl_absorpt_correction_T_max 0.7456
_exptl_absorpt_correction_T_min 0.5846
_exptl_absorpt_correction_type multi-scan
_exptl_crystal_colour 'clear blackish black'
_exptl_crystal_colour_lustre clear
_exptl_crystal_colour_modifier blackish
_exptl_crystal_colour_primary black
_exptl_crystal_density_diffrn 1.166
_exptl_crystal_density_method 'not measured'
_exptl_crystal_description block
_exptl_crystal_F_000 1960
_exptl_crystal_size_max 0.25
_exptl_crystal_size_mid 0.23
_exptl_crystal_size_min 0.19
_refine_diff_density_max 0.771
_refine_diff_density_min -0.787
_refine_diff_density_rms 0.088
_refine_ls_extinction_method none
_refine_ls_goodness_of_fit_ref 1.071
_refine_ls_hydrogen_treatment constr
_refine_ls_matrix_type full
_refine_ls_number_parameters 530
_refine_ls_number_reflns 7902
_refine_ls_number_restraints 8
_refine_ls_restrained_S_all 1.098
_refine_ls_R_factor_all 0.1182
_refine_ls_R_factor_gt 0.0755
_refine_ls_shift/su_max 0.001
_refine_ls_shift/su_mean 0.000
_refine_ls_structure_factor_coef Fsqd
_refine_ls_weighting_details 'w=1/[\s^2^(Fo^2^)+(0.0940P)^2^+7.5226P] where P=(Fo^2^+2Fc^2^)/3'
_refine_ls_weighting_scheme calc
_refine_ls_wR_factor_gt 0.1934
_refine_ls_wR_factor_ref 0.2120
_reflns_Friedel_coverage 0.000
_reflns_number_gt 4660
_reflns_number_total 7902
_reflns_threshold_expression 'I > 2\s(I)'
_cod_data_source_file d4cc01152j2.cif
_cod_data_source_block Cd-2-Me-H2TTFTB
_cod_depositor_comments 'Adding full bibliography for 7133024.cif.'
_cod_original_formula_sum 'C40 H46 Cd O17.5 N0.5 S4'
_cod_database_code 7133024
_shelx_shelxl_version_number 2016/6
_shelx_space_group_comment
;
The symmetry employed for this shelxl refinement is uniquely defined
by the following loop, which should always be used as a source of
symmetry information in preference to the above space-group names.
They are only intended as comments.
;
_shelx_estimated_absorpt_t_max 0.903
_shelx_estimated_absorpt_t_min 0.875
_olex2_refinement_description
;
1. Fixed Uiso
 At 1.2 times of:
  All C(H) groups, H8 of O8
 At 1.5 times of:
  All C(H,H,H) groups, H3 of O3, All O(H,H) groups
2. Restrained distances
 H11A-H13B_$3
 2.4 with sigma of 0.02
 H11B-H13B_$3
 2.4 with sigma of 0.02
3. Rigid bond restraints
 O10, O11, O12, O13, O14
 with sigma for 1-2 distances of 0.01 and sigma for 1-3 distances of 0.02
4. Uiso/Uaniso restraints and constraints
O10 \\sim O11 \\sim O12 \\sim O13 \\sim O14: within 3A with sigma of 0.01 and
sigma for terminal atoms of 0.02 within 3A
5. Rigid body (RIGU) restrains
 O11, O10
 with sigma for 1-2 distances of 0.01 and sigma for 1-3 distances of 0.02
6. Others
 Sof(H35)=Sof(C39)=Sof(H39A)=Sof(H39B)=Sof(H39C)=1-FVAR(1)
 Sof(H33)=Sof(C38)=Sof(H38A)=Sof(H38B)=Sof(H38C)=FVAR(1)
7.a Riding coordinates:
 O8(H8), O9(H9A,H9B), O10(H10A,H10B), O12(H12A,H12B), O13(H13A,H13B), O14(H14A,
 H14B)
7.b Rotating group:
 O11(H11A,H11B)
7.c Aromatic/amide H refined with riding coordinates:
 C3(H3A), C4(H4), C6(H6), C12(H12), C13(H13), C16(H16), C24(H24), C27(H27),
 C28(H28), C32(H32), C33(H33), C35(H35), C36(H36)
7.d Tetrahedral OH refined with riding coordinates:
 O3(H3)
7.e Idealised Me refined as rotating group:
 C8(H8A,H8B,H8C), C18(H18A,H18B,H18C), C30(H30A,H30B,H30C), C38(H38A,H38B,
 H38C), C39(H39A,H39B,H39C)
;
_smtbx_masks_special_details
;
The solvent masking procedure, as implemented in Olex2, was employed to eliminate
 the electronic contribution of solvent molecules during the refinement process. It's 
postulated that each asymmetric unit (ASU) contains one water molecule (H2O), half
 of a nitrate molecule (NO3), and one ethanol molecule, totaling 52 electrons per ASU.
 Due to the heavy-atom effect of sulfur (S) and cadmium (Cd) atoms, the electron 
density in the voids was slightly altered. Nevertheless, the results obtained from 
thermogravimetric analysis (TGA) can provide support for our analytical conclusions.
;
_olex2_submission_original_sample_id Cd-2-Me-H2TTFTB
_olex2_submission_special_instructions 'No special instructions were received'

loop_
_space_group_symop_operation_xyz
'x, y, z'
'-x+1/2, y+1/2, -z+1/2'
'-x, -y, -z'
'x-1/2, -y-1/2, z-1/2'

loop_
_atom_site_label
_atom_site_type_symbol
_atom_site_fract_x
_atom_site_fract_y
_atom_site_fract_z
_atom_site_U_iso_or_equiv
_atom_site_adp_type
_atom_site_occupancy
_atom_site_site_symmetry_order
_atom_site_calc_flag
_atom_site_refinement_flags_posn
_atom_site_refinement_flags_adp
_atom_site_refinement_flags_occupancy
_atom_site_disorder_assembly
_atom_site_disorder_group
Cd1 Cd 0.19884(8) 0.50180(2) 0.64551(5) 0.0630(3) Uani 1 1 d . . . . .
S1 S 0.1543(2) 0.19991(5) 0.17859(13) 0.0376(6) Uani 1 1 d . . . . .
S2 S 0.0673(2) 0.26200(5) 0.07661(13) 0.0383(6) Uani 1 1 d . . . . .
S3 S 0.1095(2) 0.30481(5) 0.27298(13) 0.0384(6) Uani 1 1 d . . . . .
S4 S 0.1924(2) 0.24194(5) 0.37426(13) 0.0365(6) Uani 1 1 d . . . . .
O1 O 0.1471(7) 0.44155(14) 0.6551(4) 0.067(2) Uani 1 1 d . . . . .
O2 O 0.1276(7) 0.46627(13) 0.5151(4) 0.0647(19) Uani 1 1 d . . . . .
O3 O -0.0949(5) 0.26392(13) -0.4319(3) 0.0432(15) Uani 1 1 d . . . . .
H3 H -0.106339 0.260579 -0.490245 0.065 Uiso 1 1 calc R U . . .
O4 O -0.0918(6) 0.20779(14) -0.4320(4) 0.0620(19) Uani 1 1 d . . . . .
O5 O 0.2230(8) 0.05897(17) -0.1750(5) 0.086(3) Uani 1 1 d . . . . .
O6 O 0.2687(8) 0.04233(15) -0.0283(4) 0.078(2) Uani 1 1 d . . . . .
O7 O 0.3628(5) 0.23685(13) 0.8816(3) 0.0395(14) Uani 1 1 d . . . . .
O8 O 0.3627(6) 0.29342(13) 0.8819(4) 0.0553(18) Uani 1 1 d . . . . .
H8 H 0.382054 0.293958 0.941956 0.066 Uiso 1 1 d R U . . .
O9 O -0.0042(7) 0.51970(14) 0.6513(4) 0.072(2) Uani 1 1 d . . . . .
H9A H -0.010248 0.532632 0.702031 0.109 Uiso 1 1 d R U . . .
H9B H -0.055958 0.502382 0.660271 0.109 Uiso 1 1 d R U . . .
O10 O 0.2276(11) 0.49694(19) 0.8037(5) 0.149(5) Uani 1 1 d . . . . .
H10A H 0.230202 0.514269 0.848549 0.223 Uiso 1 1 d R U . . .
H10B H 0.239772 0.477119 0.839549 0.223 Uiso 1 1 d R U . . .
O11 O 0.3928(8) 0.4826(2) 0.6278(9) 0.160(5) Uani 1 1 d . . . . .
H11A H 0.446707 0.473861 0.670042 0.240 Uiso 1 1 d DR U . . .
H11B H 0.430258 0.483102 0.578313 0.240 Uiso 1 1 d DR U . . .
C1 C 0.1282(9) 0.4402(2) 0.5659(7) 0.051(2) Uani 1 1 d . . . . .
C2 C 0.1235(9) 0.4060(2) 0.5189(6) 0.053(3) Uani 1 1 d . . . . .
C3 C 0.1965(9) 0.40129(19) 0.4465(6) 0.054(3) Uani 1 1 d . . . . .
H3A H 0.242535 0.419722 0.425083 0.065 Uiso 1 1 calc R U . . .
C4 C 0.2022(9) 0.3695(2) 0.4053(6) 0.049(2) Uani 1 1 d . . . . .
H4 H 0.252038 0.366813 0.355276 0.059 Uiso 1 1 calc R U . . .
C5 C 0.1393(7) 0.34227(17) 0.4335(5) 0.0270(18) Uani 1 1 d . . . . .
C6 C 0.0624(8) 0.34736(19) 0.5049(5) 0.038(2) Uani 1 1 d . . . . .
H6 H 0.015273 0.328658 0.523486 0.046 Uiso 1 1 calc R U . . .
C7 C 0.0511(8) 0.37881(18) 0.5505(5) 0.039(2) Uani 1 1 d . . . . .
C8 C -0.0322(9) 0.3836(2) 0.6262(6) 0.057(3) Uani 1 1 d . . . . .
H8A H -0.102241 0.367512 0.616848 0.086 Uiso 1 1 calc R U . . .
H8B H -0.065193 0.406827 0.623474 0.086 Uiso 1 1 calc R U . . .
H8C H 0.016227 0.379673 0.687811 0.086 Uiso 1 1 calc R U . . .
C9 C 0.1531(7) 0.30844(18) 0.3957(5) 0.0301(19) Uani 1 1 d . . . . .
C10 C 0.1917(8) 0.27969(19) 0.4417(5) 0.034(2) Uani 1 1 d . . . . .
C11 C 0.2376(7) 0.27580(18) 0.5422(5) 0.0334(19) Uani 1 1 d . . . . .
C12 C 0.2959(7) 0.30225(19) 0.5958(5) 0.034(2) Uani 1 1 d . . . . .
H12 H 0.310088 0.323248 0.566274 0.041 Uiso 1 1 calc R U . . .
C13 C 0.3338(7) 0.2984(2) 0.6920(6) 0.039(2) Uani 1 1 d . . . . .
H13 H 0.371505 0.316693 0.728161 0.047 Uiso 1 1 calc R U . . .
C14 C 0.3155(7) 0.2671(2) 0.7344(5) 0.0331(19) Uani 1 1 d . . . . .
C15 C 0.2671(7) 0.2396(2) 0.6820(5) 0.0335(19) Uani 1 1 d . . . . .
C16 C 0.2264(7) 0.24445(18) 0.5873(5) 0.034(2) Uani 1 1 d . . . . .
H16 H 0.189572 0.225918 0.551604 0.040 Uiso 1 1 calc R U . . .
C17 C 0.3495(8) 0.2649(2) 0.8401(5) 0.035(2) Uani 1 1 d . . . . .
C18 C 0.2512(9) 0.2040(2) 0.7186(6) 0.055(3) Uani 1 1 d . . . . .
H18A H 0.201625 0.190479 0.669979 0.082 Uiso 1 1 calc R U . . .
H18B H 0.207624 0.204968 0.774843 0.082 Uiso 1 1 calc R U . . .
H18C H 0.333935 0.193554 0.734497 0.082 Uiso 1 1 calc R U . . .
C19 C 0.1379(7) 0.2612(2) 0.2676(5) 0.034(2) Uani 1 1 d . . . . .
C20 C 0.1233(7) 0.24353(19) 0.1848(5) 0.034(2) Uani 1 1 d . . . . .
C21 C 0.0736(8) 0.22486(19) 0.0078(5) 0.034(2) Uani 1 1 d . . . . .
C22 C 0.1163(8) 0.19611(19) 0.0562(5) 0.037(2) Uani 1 1 d . . . . .
C23 C 0.0265(7) 0.22814(19) -0.0930(5) 0.0317(19) Uani 1 1 d . . . . .
C24 C 0.0380(7) 0.25865(18) -0.1392(5) 0.0308(19) Uani 1 1 d . . . . .
H24 H 0.076351 0.277143 -0.104094 0.037 Uiso 1 1 calc R U . . .
C25 C -0.0030(7) 0.26362(19) -0.2330(5) 0.035(2) Uani 1 1 d . . . . .
C26 C -0.0505(7) 0.23532(19) -0.2854(5) 0.0318(19) Uani 1 1 d . . . . .
C27 C -0.0647(7) 0.20461(19) -0.2389(5) 0.0314(19) Uani 1 1 d . . . . .
H27 H -0.100690 0.185812 -0.273886 0.038 Uiso 1 1 calc R U . . .
C28 C -0.0281(7) 0.20079(19) -0.1440(5) 0.036(2) Uani 1 1 d . . . . .
H28 H -0.039858 0.179783 -0.113799 0.043 Uiso 1 1 calc R U . . .
C29 C -0.0843(7) 0.2355(2) -0.3892(5) 0.036(2) Uani 1 1 d . . . . .
C30 C 0.0138(8) 0.2987(2) -0.2737(6) 0.050(2) Uani 1 1 d . . . . .
H30A H 0.075275 0.297600 -0.318982 0.075 Uiso 1 1 calc R U . . .
H30B H 0.043861 0.314402 -0.222815 0.075 Uiso 1 1 calc R U . . .
H30C H -0.066865 0.306744 -0.305553 0.075 Uiso 1 1 calc R U . . .
C31 C 0.1421(8) 0.16250(18) 0.0159(5) 0.033(2) Uani 1 1 d . . . . .
C32 C 0.0888(8) 0.1333(2) 0.0513(6) 0.044(2) Uani 1 1 d . . . . .
H32 H 0.033510 0.135265 0.098082 0.053 Uiso 1 1 calc R U . . .
C33 C 0.1175(10) 0.1016(2) 0.0176(6) 0.055(3) Uani 1 1 d . . . . .
H33 H 0.083456 0.081756 0.042531 0.066 Uiso 0.696(16) 1 calc R U P A 1
C34 C 0.1957(8) 0.09875(19) -0.0525(6) 0.043(2) Uani 1 1 d . . . . .
C35 C 0.2489(8) 0.1289(2) -0.0902(5) 0.041(2) Uani 1 1 d . . . . .
H35 H 0.300424 0.127555 -0.139549 0.050 Uiso 0.304(16) 1 calc R U P A 2
C36 C 0.2221(7) 0.15936(19) -0.0517(5) 0.034(2) Uani 1 1 d . . . . .
H36 H 0.260315 0.179239 -0.072659 0.041 Uiso 1 1 calc R U . . .
C37 C 0.2306(10) 0.0644(2) -0.0897(9) 0.070(3) Uani 1 1 d . . . . .
C38 C 0.3356(14) 0.1256(3) -0.1676(8) 0.058(5) Uani 0.696(16) 1 d . . P A 1
H38A H 0.370443 0.102659 -0.166901 0.087 Uiso 0.696(16) 1 calc R U P A 1
H38B H 0.404292 0.142108 -0.156316 0.087 Uiso 0.696(16) 1 calc R U P A 1
H38C H 0.287420 0.130090 -0.229047 0.087 Uiso 0.696(16) 1 calc R U P A 1
O12 O 0.1971(8) 0.5304(2) 0.3430(6) 0.117(3) Uani 1 1 d . U . . .
H12A H 0.272384 0.533524 0.332187 0.176 Uiso 1 1 d R U . . .
H12B H 0.185984 0.539694 0.394857 0.176 Uiso 1 1 d R U . . .
O13 O 0.3795(9) 0.4783(3) 0.3933(8) 0.162(4) Uani 1 1 d . U . . .
H13A H 0.310048 0.485675 0.408366 0.242 Uiso 1 1 d R U . . .
H13B H 0.406348 0.491895 0.354036 0.242 Uiso 1 1 d R U . . .
O14 O 0.0665(16) 0.4372(3) 0.2063(9) 0.254(8) Uani 1 1 d . . . . .
H14A H 0.103619 0.418091 0.211612 0.381 Uiso 1 1 d R U . . .
H14B H 0.050899 0.440281 0.147322 0.381 Uiso 1 1 d R U . . .
C39 C 0.047(4) 0.0745(8) 0.056(2) 0.084(14) Uani 0.304(16) 1 d . . P A 2
H39A H 0.102011 0.061676 0.102195 0.126 Uiso 0.304(16) 1 calc R U P A 2
H39B H 0.012461 0.059385 0.004446 0.126 Uiso 0.304(16) 1 calc R U P A 2
H39C H -0.022578 0.084319 0.085507 0.126 Uiso 0.304(16) 1 calc R U P A 2

loop_
_atom_site_aniso_label
_atom_site_aniso_U_11
_atom_site_aniso_U_22
_atom_site_aniso_U_33
_atom_site_aniso_U_23
_atom_site_aniso_U_13
_atom_site_aniso_U_12
Cd1 0.0982(7) 0.0326(4) 0.0575(5) 0.0014(3) 0.0070(4) -0.0145(4)
S1 0.0483(15) 0.0356(12) 0.0280(11) 0.0038(9) 0.0012(10) 0.0043(11)
S2 0.0513(15) 0.0334(11) 0.0300(11) -0.0003(9) 0.0047(10) 0.0041(11)
S3 0.0513(15) 0.0371(12) 0.0265(11) 0.0006(9) 0.0036(10) 0.0027(11)
S4 0.0526(15) 0.0290(11) 0.0274(11) -0.0016(9) 0.0034(10) 0.0022(11)
O1 0.114(6) 0.036(4) 0.054(4) -0.005(3) 0.013(4) -0.008(4)
O2 0.108(6) 0.021(3) 0.065(4) 0.003(3) 0.008(4) -0.015(3)
O3 0.063(4) 0.043(3) 0.022(3) -0.003(3) 0.000(3) 0.000(3)
O4 0.101(6) 0.038(4) 0.041(4) -0.004(3) -0.014(4) 0.007(4)
O5 0.133(7) 0.065(5) 0.060(5) -0.016(4) 0.003(5) 0.043(5)
O6 0.149(7) 0.031(3) 0.057(4) 0.005(3) 0.024(4) 0.032(4)
O7 0.055(4) 0.035(3) 0.028(3) 0.014(3) 0.000(3) 0.002(3)
O8 0.096(5) 0.041(4) 0.023(3) -0.003(3) -0.014(3) 0.002(4)
O9 0.105(6) 0.039(4) 0.076(5) -0.004(3) 0.023(4) 0.000(4)
O10 0.282(13) 0.086(6) 0.064(5) 0.031(5) -0.037(7) -0.066(8)
O11 0.092(7) 0.101(7) 0.283(14) 0.069(9) 0.003(8) 0.003(6)
C1 0.060(7) 0.032(5) 0.061(6) 0.002(5) 0.011(5) -0.001(5)
C2 0.078(7) 0.042(5) 0.040(5) -0.007(4) 0.008(5) -0.007(5)
C3 0.080(8) 0.020(4) 0.065(6) 0.001(4) 0.015(6) -0.006(5)
C4 0.065(7) 0.042(5) 0.044(5) 0.003(4) 0.022(5) -0.001(5)
C5 0.039(5) 0.022(4) 0.023(4) 0.003(3) 0.015(4) 0.001(4)
C6 0.050(6) 0.027(4) 0.036(5) 0.009(4) -0.003(4) -0.006(4)
C7 0.057(6) 0.025(4) 0.036(5) 0.004(4) 0.011(4) 0.000(4)
C8 0.080(8) 0.036(5) 0.057(6) -0.009(4) 0.015(6) 0.006(5)
C9 0.028(5) 0.035(5) 0.028(4) 0.005(4) 0.008(4) -0.003(4)
C10 0.049(6) 0.035(4) 0.019(4) -0.001(4) 0.007(4) 0.007(4)
C11 0.037(5) 0.030(4) 0.034(5) 0.005(4) 0.010(4) -0.003(4)
C12 0.037(5) 0.032(4) 0.034(5) 0.008(4) 0.008(4) 0.004(4)
C13 0.037(5) 0.039(5) 0.042(5) 0.004(4) 0.013(4) -0.007(4)
C14 0.027(5) 0.047(5) 0.026(4) 0.004(4) 0.006(4) -0.001(4)
C15 0.032(5) 0.044(5) 0.025(4) -0.004(4) 0.004(4) 0.002(4)
C16 0.042(5) 0.025(4) 0.035(5) -0.003(4) 0.011(4) 0.004(4)
C17 0.038(5) 0.042(5) 0.025(4) -0.004(4) 0.004(4) -0.008(4)
C18 0.081(7) 0.047(5) 0.038(5) 0.011(4) 0.016(5) 0.008(5)
C19 0.023(5) 0.046(5) 0.032(4) -0.003(4) 0.003(4) -0.007(4)
C20 0.027(5) 0.044(5) 0.033(4) -0.011(4) 0.009(4) -0.005(4)
C21 0.044(5) 0.035(5) 0.022(4) 0.001(3) 0.003(4) -0.005(4)
C22 0.043(5) 0.035(5) 0.032(4) 0.003(4) 0.007(4) 0.000(4)
C23 0.033(5) 0.038(5) 0.025(4) -0.003(4) 0.009(4) 0.003(4)
C24 0.030(5) 0.027(4) 0.034(5) -0.002(4) 0.003(4) 0.011(4)
C25 0.035(5) 0.038(5) 0.033(5) 0.011(4) 0.008(4) 0.010(4)
C26 0.028(5) 0.038(5) 0.028(4) 0.007(4) -0.001(4) 0.005(4)
C27 0.028(5) 0.036(4) 0.030(4) 0.001(4) 0.000(4) -0.003(4)
C28 0.048(6) 0.029(4) 0.029(4) 0.005(4) -0.003(4) 0.009(4)
C29 0.027(5) 0.041(5) 0.037(5) -0.003(4) -0.002(4) 0.000(4)
C30 0.053(6) 0.046(5) 0.048(5) 0.010(4) -0.008(5) -0.004(5)
C31 0.043(5) 0.032(4) 0.023(4) 0.006(4) 0.001(4) 0.009(4)
C32 0.050(6) 0.041(5) 0.042(5) 0.004(4) 0.012(4) 0.004(5)
C33 0.083(8) 0.029(5) 0.053(6) 0.009(4) 0.012(5) 0.002(5)
C34 0.058(6) 0.032(5) 0.038(5) 0.003(4) 0.003(5) 0.003(5)
C35 0.051(6) 0.040(5) 0.033(5) 0.002(4) 0.001(4) 0.016(5)
C36 0.041(5) 0.034(5) 0.027(4) 0.014(4) -0.001(4) 0.015(4)
C37 0.065(8) 0.037(6) 0.110(10) 0.007(7) 0.023(7) -0.007(5)
C38 0.103(13) 0.034(7) 0.038(8) 0.001(6) 0.011(7) 0.009(8)
O12 0.129(7) 0.109(6) 0.119(6) -0.015(5) 0.043(5) -0.013(6)
O13 0.152(8) 0.158(8) 0.179(8) -0.008(7) 0.039(7) -0.018(7)
O14 0.41(2) 0.228(15) 0.142(11) -0.041(10) 0.095(13) 0.061(15)
C39 0.14(4) 0.06(2) 0.07(2) 0.006(18) 0.04(2) 0.00(2)

loop_
_atom_type_symbol
_atom_type_description
_atom_type_scat_dispersion_real
_atom_type_scat_dispersion_imag
_atom_type_scat_source
C C 0.0033 0.0016 'International Tables Vol C Tables 4.2.6.8 and 6.1.1.4'
H H 0.0000 0.0000 'International Tables Vol C Tables 4.2.6.8 and 6.1.1.4'
Cd Cd -0.8075 1.2024 'International Tables Vol C Tables 4.2.6.8 and 6.1.1.4'
O O 0.0106 0.0060 'International Tables Vol C Tables 4.2.6.8 and 6.1.1.4'
S S 0.1246 0.1234 'International Tables Vol C Tables 4.2.6.8 and 6.1.1.4'

loop_
_geom_angle_atom_site_label_1
_geom_angle_atom_site_label_2
_geom_angle_atom_site_label_3
_geom_angle
_geom_angle_site_symmetry_1
_geom_angle_site_symmetry_3
_geom_angle_publ_flag
O2 Cd1 O1 54.56(19) . . ?
O2 Cd1 O5 138.9(2) . 2 ?
O5 Cd1 O1 165.7(2) 2 . ?
O6 Cd1 O1 138.3(2) 2 . ?
O6 Cd1 O2 84.4(2) 2 . ?
O6 Cd1 O5 54.5(2) 2 2 ?
O9 Cd1 O1 94.2(2) . . ?
O9 Cd1 O2 89.7(2) . . ?
O9 Cd1 O5 91.0(3) . 2 ?
O9 Cd1 O6 92.3(3) . 2 ?
O10 Cd1 O1 82.3(2) . . ?
O10 Cd1 O2 136.7(2) . . ?
O10 Cd1 O5 84.4(3) . 2 ?
O10 Cd1 O6 138.8(2) . 2 ?
O10 Cd1 O9 90.3(3) . . ?
O10 Cd1 O11 94.0(4) . . ?
O11 Cd1 O1 84.2(3) . . ?
O11 Cd1 O2 85.8(3) . . ?
O11 Cd1 O5 91.6(3) . 2 ?
O11 Cd1 O6 86.0(3) . 2 ?
O11 Cd1 O9 175.3(3) . . ?
C20 S1 C22 96.4(4) . . ?
C20 S2 C21 96.6(4) . . ?
C19 S3 C9 95.6(3) . . ?
C19 S4 C10 95.1(4) . . ?
C1 O1 Cd1 89.6(5) . . ?
C1 O2 Cd1 92.8(5) . . ?
C29 O3 H3 109.5 . . ?
C37 O5 Cd1 90.5(6) . 2_545 ?
C37 O6 Cd1 91.9(6) . 2_545 ?
C17 O8 H8 119.4 . . ?
Cd1 O9 H9A 111.5 . . ?
Cd1 O9 H9B 112.1 . . ?
H9A O9 H9B 102.0 . . ?
Cd1 O10 H10A 128.0 . . ?
Cd1 O10 H10B 127.9 . . ?
H10A O10 H10B 104.0 . . ?
Cd1 O11 H11A 127.4 . . ?
Cd1 O11 H11B 128.1 . . ?
H11A O11 H11B 104.4 . . ?
O1 C1 C2 118.6(8) . . ?
O2 C1 O1 122.5(8) . . ?
O2 C1 C2 118.4(8) . . ?
C3 C2 C1 117.6(8) . . ?
C3 C2 C7 121.0(8) . . ?
C7 C2 C1 121.4(8) . . ?
C2 C3 H3A 120.1 . . ?
C2 C3 C4 119.8(8) . . ?
C4 C3 H3A 120.1 . . ?
C3 C4 H4 118.7 . . ?
C5 C4 C3 122.6(8) . . ?
C5 C4 H4 118.7 . . ?
C4 C5 C6 117.5(7) . . ?
C4 C5 C9 122.6(7) . . ?
C6 C5 C9 119.8(6) . . ?
C5 C6 H6 118.2 . . ?
C5 C6 C7 123.6(7) . . ?
C7 C6 H6 118.2 . . ?
C2 C7 C8 121.9(7) . . ?
C6 C7 C2 115.5(8) . . ?
C6 C7 C8 122.5(7) . . ?
C7 C8 H8A 109.5 . . ?
C7 C8 H8B 109.5 . . ?
C7 C8 H8C 109.5 . . ?
H8A C8 H8B 109.5 . . ?
H8A C8 H8C 109.5 . . ?
H8B C8 H8C 109.5 . . ?
C5 C9 S3 114.7(5) . . ?
C10 C9 S3 116.4(6) . . ?
C10 C9 C5 128.9(7) . . ?
C9 C10 S4 117.4(5) . . ?
C9 C10 C11 127.7(7) . . ?
C11 C10 S4 114.9(5) . . ?
C12 C11 C10 122.2(7) . . ?
C12 C11 C16 117.4(7) . . ?
C16 C11 C10 120.3(7) . . ?
C11 C12 H12 119.4 . . ?
C13 C12 C11 121.1(7) . . ?
C13 C12 H12 119.4 . . ?
C12 C13 H13 120.5 . . ?
C12 C13 C14 119.0(7) . . ?
C14 C13 H13 120.5 . . ?
C13 C14 C17 116.9(7) . . ?
C15 C14 C13 121.3(7) . . ?
C15 C14 C17 121.8(7) . . ?
C14 C15 C16 118.4(7) . . ?
C14 C15 C18 126.1(7) . . ?
C16 C15 C18 115.5(7) . . ?
C11 C16 H16 118.8 . . ?
C15 C16 C11 122.5(7) . . ?
C15 C16 H16 118.8 . . ?
O7 C17 O8 123.8(7) . . ?
O7 C17 C14 121.4(7) . . ?
O8 C17 C14 114.8(7) . . ?
C15 C18 H18A 109.5 . . ?
C15 C18 H18B 109.5 . . ?
C15 C18 H18C 109.5 . . ?
H18A C18 H18B 109.5 . . ?
H18A C18 H18C 109.5 . . ?
H18B C18 H18C 109.5 . . ?
S4 C19 S3 115.6(4) . . ?
C20 C19 S3 122.5(6) . . ?
C20 C19 S4 121.9(6) . . ?
S2 C20 S1 114.2(4) . . ?
C19 C20 S1 122.7(6) . . ?
C19 C20 S2 123.1(6) . . ?
C22 C21 S2 115.7(5) . . ?
C22 C21 C23 128.1(7) . . ?
C23 C21 S2 116.1(5) . . ?
C21 C22 S1 117.0(6) . . ?
C21 C22 C31 127.2(7) . . ?
C31 C22 S1 115.6(5) . . ?
C24 C23 C21 120.2(7) . . ?
C24 C23 C28 118.6(7) . . ?
C28 C23 C21 121.2(7) . . ?
C23 C24 H24 118.2 . . ?
C25 C24 C23 123.6(7) . . ?
C25 C24 H24 118.2 . . ?
C24 C25 C26 117.4(7) . . ?
C24 C25 C30 117.7(7) . . ?
C26 C25 C30 124.8(7) . . ?
C25 C26 C29 123.9(7) . . ?
C27 C26 C25 119.1(6) . . ?
C27 C26 C29 117.0(7) . . ?
C26 C27 H27 119.0 . . ?
C28 C27 C26 122.1(7) . . ?
C28 C27 H27 119.0 . . ?
C23 C28 H28 120.5 . . ?
C27 C28 C23 119.0(7) . . ?
C27 C28 H28 120.5 . . ?
O3 C29 C26 118.8(7) . . ?
O4 C29 O3 122.4(7) . . ?
O4 C29 C26 118.6(7) . . ?
C25 C30 H30A 109.5 . . ?
C25 C30 H30B 109.5 . . ?
C25 C30 H30C 109.5 . . ?
H30A C30 H30B 109.5 . . ?
H30A C30 H30C 109.5 . . ?
H30B C30 H30C 109.5 . . ?
C32 C31 C22 119.2(7) . . ?
C36 C31 C22 121.1(7) . . ?
C36 C31 C32 119.7(7) . . ?
C31 C32 H32 120.2 . . ?
C33 C32 C31 119.7(8) . . ?
C33 C32 H32 120.2 . . ?
C32 C33 H33 119.9 . . ?
C32 C33 C39 112.5(16) . . ?
C34 C33 C32 120.1(8) . . ?
C34 C33 H33 119.9 . . ?
C34 C33 C39 126.9(16) . . ?
C33 C34 C35 120.2(7) . . ?
C33 C34 C37 121.5(8) . . ?
C35 C34 C37 118.4(8) . . ?
C34 C35 H35 121.4 . . ?
C34 C35 C38 119.9(8) . . ?
C36 C35 C34 117.3(8) . . ?
C36 C35 H35 121.4 . . ?
C36 C35 C38 122.7(8) . . ?
C31 C36 H36 118.5 . . ?
C35 C36 C31 122.9(8) . . ?
C35 C36 H36 118.5 . . ?
O5 C37 Cd1 62.7(5) . 2_545 ?
O5 C37 O6 123.0(9) . . ?
O5 C37 C34 120.9(10) . . ?
O6 C37 Cd1 60.4(5) . 2_545 ?
O6 C37 C34 116.1(10) . . ?
C34 C37 Cd1 176.3(8) . 2_545 ?
C35 C38 H38A 109.5 . . ?
C35 C38 H38B 109.5 . . ?
C35 C38 H38C 109.5 . . ?
H38A C38 H38B 109.5 . . ?
H38A C38 H38C 109.5 . . ?
H38B C38 H38C 109.5 . . ?
H12A O12 H12B 109.5 . . ?
H13A O13 H13B 109.3 . . ?
H14A O14 H14B 104.4 . . ?
C33 C39 H39A 109.5 . . ?
C33 C39 H39B 109.5 . . ?
C33 C39 H39C 109.5 . . ?
H39A C39 H39B 109.5 . . ?
H39A C39 H39C 109.5 . . ?
H39B C39 H39C 109.5 . . ?

loop_
_geom_bond_atom_site_label_1
_geom_bond_atom_site_label_2
_geom_bond_distance
_geom_bond_site_symmetry_2
_geom_bond_publ_flag
Cd1 O1 2.447(6) . ?
Cd1 O2 2.384(6) . ?
Cd1 O5 2.424(7) 2 ?
Cd1 O6 2.373(6) 2 ?
Cd1 O9 2.300(7) . ?
Cd1 O10 2.256(7) . ?
Cd1 O11 2.256(9) . ?
S1 C20 1.756(8) . ?
S1 C22 1.756(7) . ?
S2 C20 1.751(8) . ?
S2 C21 1.771(7) . ?
S3 C9 1.768(7) . ?
S3 C19 1.749(8) . ?
S4 C10 1.775(7) . ?
S4 C19 1.741(7) . ?
O1 C1 1.270(10) . ?
O2 C1 1.257(10) . ?
O3 H3 0.8400 . ?
O3 C29 1.274(9) . ?
O4 C29 1.252(9) . ?
O5 C37 1.232(12) . ?
O6 C37 1.269(12) . ?
O7 C17 1.256(9) . ?
O8 H8 0.8599 . ?
O8 C17 1.274(9) . ?
O9 H9A 0.8967 . ?
O9 H9B 0.8992 . ?
O10 H10A 0.9361 . ?
O10 H10B 0.9356 . ?
O11 H11A 0.8564 . ?
O11 H11B 0.8561 . ?
C1 C2 1.507(11) . ?
C2 C3 1.386(12) . ?
C2 C7 1.430(11) . ?
C3 H3A 0.9500 . ?
C3 C4 1.388(11) . ?
C4 H4 0.9500 . ?
C4 C5 1.357(10) . ?
C5 C6 1.404(10) . ?
C5 C9 1.454(10) . ?
C6 H6 0.9500 . ?
C6 C7 1.414(10) . ?
C7 C8 1.498(11) . ?
C8 H8A 0.9800 . ?
C8 H8B 0.9800 . ?
C8 H8C 0.9800 . ?
C9 C10 1.350(10) . ?
C10 C11 1.470(10) . ?
C11 C12 1.397(10) . ?
C11 C16 1.407(10) . ?
C12 H12 0.9500 . ?
C12 C13 1.396(10) . ?
C13 H13 0.9500 . ?
C13 C14 1.400(10) . ?
C14 C15 1.382(10) . ?
C14 C17 1.516(10) . ?
C15 C16 1.386(10) . ?
C15 C18 1.514(11) . ?
C16 H16 0.9500 . ?
C18 H18A 0.9800 . ?
C18 H18B 0.9800 . ?
C18 H18C 0.9800 . ?
C19 C20 1.368(10) . ?
C21 C22 1.378(10) . ?
C21 C23 1.476(10) . ?
C22 C31 1.485(10) . ?
C23 C24 1.385(10) . ?
C23 C28 1.391(10) . ?
C24 H24 0.9500 . ?
C24 C25 1.376(10) . ?
C25 C26 1.405(10) . ?
C25 C30 1.520(10) . ?
C26 C27 1.400(10) . ?
C26 C29 1.486(10) . ?
C27 H27 0.9500 . ?
C27 C28 1.375(10) . ?
C28 H28 0.9500 . ?
C30 H30A 0.9800 . ?
C30 H30B 0.9800 . ?
C30 H30C 0.9800 . ?
C31 C32 1.408(11) . ?
C31 C36 1.375(10) . ?
C32 H32 0.9500 . ?
C32 C33 1.389(11) . ?
C33 H33 0.9500 . ?
C33 C34 1.388(12) . ?
C33 C39 1.45(3) . ?
C34 C35 1.452(11) . ?
C34 C37 1.520(12) . ?
C35 H35 0.9500 . ?
C35 C36 1.365(10) . ?
C35 C38 1.537(14) . ?
C36 H36 0.9500 . ?
C38 H38A 0.9800 . ?
C38 H38B 0.9800 . ?
C38 H38C 0.9800 . ?
O12 H12A 0.8492 . ?
O12 H12B 0.8502 . ?
O13 H13A 0.8505 . ?
O13 H13B 0.8511 . ?
O14 H14A 0.8504 . ?
O14 H14B 0.8499 . ?
C39 H39A 0.9800 . ?
C39 H39B 0.9800 . ?
C39 H39C 0.9800 . ?

loop_
_geom_hbond_atom_site_label_D
_geom_hbond_atom_site_label_H
_geom_hbond_atom_site_label_A
_geom_hbond_distance_DH
_geom_hbond_distance_HA
_geom_hbond_distance_DA
_geom_hbond_angle_DHA
_geom_hbond_site_symmetry_A
O3 H3 O7 0.84 1.83 2.654(6) 167.7 4_564
O9 H9A O14 0.90 1.92 2.798(13) 164.8 3_566
O9 H9B O12 0.90 1.99 2.868(11) 166.6 3_566
O11 H11B O13 0.86 2.54 2.934(11) 109.3 3_666
O12 H12B O6 0.85 1.92 2.676(10) 148.1 2
O13 H13A O12 0.85 2.27 2.865(15) 126.7 .
O13 H13B O11 0.85 2.36 2.934(11) 124.9 3_666

loop_
_geom_torsion_atom_site_label_1
_geom_torsion_atom_site_label_2
_geom_torsion_atom_site_label_3
_geom_torsion_atom_site_label_4
_geom_torsion
_geom_torsion_site_symmetry_1
_geom_torsion_site_symmetry_2
_geom_torsion_site_symmetry_3
_geom_torsion_site_symmetry_4
_geom_torsion_publ_flag
Cd1 O1 C1 O2 -7.7(10) . . . . ?
Cd1 O1 C1 C2 164.0(8) . . . . ?
Cd1 O2 C1 O1 8.0(10) . . . . ?
Cd1 O2 C1 C2 -163.8(8) . . . . ?
Cd1 O5 C37 O6 -0.3(11) 2_545 . . . ?
Cd1 O5 C37 C34 178.8(9) 2_545 . . . ?
Cd1 O6 C37 O5 0.3(12) 2_545 . . . ?
Cd1 O6 C37 C34 -178.9(8) 2_545 . . . ?
S1 C22 C31 C32 55.5(9) . . . . ?
S1 C22 C31 C36 -121.1(7) . . . . ?
S2 C21 C22 S1 1.7(9) . . . . ?
S2 C21 C22 C31 -174.0(7) . . . . ?
S2 C21 C23 C24 31.4(10) . . . . ?
S2 C21 C23 C28 -149.7(6) . . . . ?
S3 C9 C10 S4 -0.7(9) . . . . ?
S3 C9 C10 C11 177.4(7) . . . . ?
S3 C19 C20 S1 178.8(4) . . . . ?
S3 C19 C20 S2 -3.5(10) . . . . ?
S4 C10 C11 C12 150.7(7) . . . . ?
S4 C10 C11 C16 -27.7(10) . . . . ?
S4 C19 C20 S1 1.6(10) . . . . ?
S4 C19 C20 S2 179.3(4) . . . . ?
O1 C1 C2 C3 -130.1(10) . . . . ?
O1 C1 C2 C7 47.0(14) . . . . ?
O2 C1 C2 C3 41.9(13) . . . . ?
O2 C1 C2 C7 -140.9(9) . . . . ?
C1 C2 C3 C4 175.6(8) . . . . ?
C1 C2 C7 C6 -175.5(8) . . . . ?
C1 C2 C7 C8 5.3(13) . . . . ?
C2 C3 C4 C5 -0.6(14) . . . . ?
C3 C2 C7 C6 1.6(13) . . . . ?
C3 C2 C7 C8 -177.7(9) . . . . ?
C3 C4 C5 C6 2.6(13) . . . . ?
C3 C4 C5 C9 -174.9(8) . . . . ?
C4 C5 C6 C7 -2.5(12) . . . . ?
C4 C5 C9 S3 -60.4(10) . . . . ?
C4 C5 C9 C10 121.1(10) . . . . ?
C5 C6 C7 C2 0.4(12) . . . . ?
C5 C6 C7 C8 179.7(8) . . . . ?
C5 C9 C10 S4 177.7(6) . . . . ?
C5 C9 C10 C11 -4.2(14) . . . . ?
C6 C5 C9 S3 122.1(7) . . . . ?
C6 C5 C9 C10 -56.3(12) . . . . ?
C7 C2 C3 C4 -1.6(14) . . . . ?
C9 S3 C19 S4 -0.4(5) . . . . ?
C9 S3 C19 C20 -177.8(7) . . . . ?
C9 C5 C6 C7 175.1(7) . . . . ?
C9 C10 C11 C12 -27.4(13) . . . . ?
C9 C10 C11 C16 154.2(8) . . . . ?
C10 S4 C19 S3 0.1(5) . . . . ?
C10 S4 C19 C20 177.5(7) . . . . ?
C10 C11 C12 C13 177.2(7) . . . . ?
C10 C11 C16 C15 -179.4(7) . . . . ?
C11 C12 C13 C14 1.6(12) . . . . ?
C12 C11 C16 C15 2.1(12) . . . . ?
C12 C13 C14 C15 3.5(12) . . . . ?
C12 C13 C14 C17 -175.7(7) . . . . ?
C13 C14 C15 C16 -5.6(12) . . . . ?
C13 C14 C15 C18 175.6(8) . . . . ?
C13 C14 C17 O7 -164.2(8) . . . . ?
C13 C14 C17 O8 15.9(11) . . . . ?
C14 C15 C16 C11 2.7(12) . . . . ?
C15 C14 C17 O7 16.6(12) . . . . ?
C15 C14 C17 O8 -163.2(8) . . . . ?
C16 C11 C12 C13 -4.3(12) . . . . ?
C17 C14 C15 C16 173.5(7) . . . . ?
C17 C14 C15 C18 -5.3(13) . . . . ?
C18 C15 C16 C11 -178.4(8) . . . . ?
C19 S3 C9 C5 -178.0(6) . . . . ?
C19 S3 C9 C10 0.7(7) . . . . ?
C19 S4 C10 C9 0.4(7) . . . . ?
C19 S4 C10 C11 -178.0(6) . . . . ?
C20 S1 C22 C21 -2.3(7) . . . . ?
C20 S1 C22 C31 173.9(6) . . . . ?
C20 S2 C21 C22 -0.1(7) . . . . ?
C20 S2 C21 C23 177.0(6) . . . . ?
C21 S2 C20 S1 -1.5(5) . . . . ?
C21 S2 C20 C19 -179.4(7) . . . . ?
C21 C22 C31 C32 -128.7(9) . . . . ?
C21 C22 C31 C36 54.7(12) . . . . ?
C21 C23 C24 C25 179.7(7) . . . . ?
C21 C23 C28 C27 -176.7(7) . . . . ?
C22 S1 C20 S2 2.2(5) . . . . ?
C22 S1 C20 C19 -179.9(7) . . . . ?
C22 C21 C23 C24 -152.0(8) . . . . ?
C22 C21 C23 C28 26.8(13) . . . . ?
C22 C31 C32 C33 -176.7(8) . . . . ?
C22 C31 C36 C35 179.6(7) . . . . ?
C23 C21 C22 S1 -174.9(6) . . . . ?
C23 C21 C22 C31 9.4(14) . . . . ?
C23 C24 C25 C26 -4.8(12) . . . . ?
C23 C24 C25 C30 178.9(7) . . . . ?
C24 C23 C28 C27 2.2(11) . . . . ?
C24 C25 C26 C27 5.8(11) . . . . ?
C24 C25 C26 C29 -172.5(7) . . . . ?
C25 C26 C27 C28 -3.1(12) . . . . ?
C25 C26 C29 O3 -14.3(12) . . . . ?
C25 C26 C29 O4 160.3(8) . . . . ?
C26 C27 C28 C23 -1.0(12) . . . . ?
C27 C26 C29 O3 167.3(7) . . . . ?
C27 C26 C29 O4 -18.1(11) . . . . ?
C28 C23 C24 C25 0.8(12) . . . . ?
C29 C26 C27 C28 175.4(7) . . . . ?
C30 C25 C26 C27 -178.2(8) . . . . ?
C30 C25 C26 C29 3.5(13) . . . . ?
C31 C32 C33 C34 -1.7(14) . . . . ?
C31 C32 C33 C39 -175.1(18) . . . . ?
C32 C31 C36 C35 3.0(12) . . . . ?
C32 C33 C34 C35 0.6(13) . . . . ?
C32 C33 C34 C37 178.9(9) . . . . ?
C33 C34 C35 C36 2.1(12) . . . . ?
C33 C34 C35 C38 179.9(9) . . . . ?
C33 C34 C37 O5 131.9(11) . . . . ?
C33 C34 C37 O6 -48.9(14) . . . . ?
C34 C35 C36 C31 -3.9(12) . . . . ?
C35 C34 C37 O5 -49.7(14) . . . . ?
C35 C34 C37 O6 129.5(9) . . . . ?
C36 C31 C32 C33 0.0(12) . . . . ?
C37 C34 C35 C36 -176.3(8) . . . . ?
C37 C34 C35 C38 1.6(13) . . . . ?
C38 C35 C36 C31 178.3(8) . . . . ?
C39 C33 C34 C35 173(2) . . . . ?
C39 C33 C34 C37 -9(3) . . . . ?

loop_
_smtbx_masks_void_nr
_smtbx_masks_void_average_x
_smtbx_masks_void_average_y
_smtbx_masks_void_average_z
_smtbx_masks_void_volume
_smtbx_masks_void_count_electrons
_smtbx_masks_void_content
1 -0.688 0.000 0.500 1219.6 252.9 '2 H2O 1 NO3 2 C2H5OH'
2 -0.057 0.500 0.000 1219.6 252.9 '2 H2O 1 NO3 2 C2H5OH'
